data_7115036
loop_
_publ_author_name
'Laavanya, Parthasarathi'
'Venkatasubramanian, Ulaganathan'
'Panchanatheswaran, Krishnaswamy'
'Bauer, Jeanette A. Krause'

_publ_section_title
;
 Subtlety in the reactivity of a diketo phosphorus ylide towards mercuric
 halides: the unprecedented O-coordination of
 \a-acetyl-\a-benzoylmethylenetriphenylphosphorane to Hg(ii)
;
_journal_issue 17
_journal_name_full 'Chemical Communications'
_journal_page_first 1660
_journal_paper_doi 10.1039/b104082k
_journal_year 2001
_chemical_formula_sum 'C56 H46 Cl2 Hg O4 P2'
_chemical_formula_weight 1116.36
_chemical_name_systematic
; 
? 
;
_space_group_IT_number 4
_symmetry_space_group_name_Hall 'P 2yb'
_symmetry_space_group_name_H-M 'P 1 21 1'
_atom_sites_solution_hydrogens geom
_atom_sites_solution_primary direct
_atom_sites_solution_secondary difmap
_audit_creation_method SHELXL
_cell_angle_alpha 90.0000(11)
_cell_angle_beta 100.525(2)
_cell_angle_gamma 90.0000(11)
_cell_formula_units_Z 2
_cell_length_a 13.4399(2)
_cell_length_b 10.0105(3)
_cell_length_c 17.9576(4)
_cell_measurement_temperature 150(2)
_cell_volume 2375.37(10)
_computing_structure_refinement 'SHELXL-93 (Sheldrick, 1993)'
_computing_structure_solution 'SHELXS-86 (Sheldrick, 1990)'
_diffrn_ambient_temperature 150(2)
_diffrn_radiation_monochromator graphite
_diffrn_radiation_source 'fine-focus sealed tube'
_diffrn_radiation_type MoK\a
_diffrn_radiation_wavelength 0.71073
_diffrn_reflns_av_R_equivalents 0.0286
_diffrn_reflns_av_sigmaI/netI 0.0361
_diffrn_reflns_limit_h_max 17
_diffrn_reflns_limit_h_min -17
_diffrn_reflns_limit_k_max 13
_diffrn_reflns_limit_k_min -13
_diffrn_reflns_limit_l_max 23
_diffrn_reflns_limit_l_min -23
_diffrn_reflns_number 25177
_diffrn_reflns_theta_max 28.22
_diffrn_reflns_theta_min 2.34
_exptl_absorpt_coefficient_mu 3.467
_exptl_crystal_density_diffrn 1.561
_exptl_crystal_F_000 1116
_refine_diff_density_max 0.555
_refine_diff_density_min -0.599
_refine_diff_density_rms 0.084
_refine_ls_abs_structure_details 'Flack H D (1983), Acta Cryst. A39, 876-881'
_refine_ls_abs_structure_Flack 0.00
_refine_ls_extinction_method none
_refine_ls_goodness_of_fit_all 1.025
_refine_ls_goodness_of_fit_obs 1.069
_refine_ls_matrix_type full
_refine_ls_number_parameters 254
_refine_ls_number_reflns 11403
_refine_ls_number_restraints 1
_refine_ls_restrained_S_all 1.025
_refine_ls_restrained_S_obs 1.069
_refine_ls_R_factor_all 0.0430
_refine_ls_R_factor_obs 0.0267
_refine_ls_shift/esd_max -0.002
_refine_ls_shift/esd_mean 0.000
_refine_ls_structure_factor_coef Fsqd
_refine_ls_weighting_details 'w=1/[\s^2^(Fo^2^)+(0.0292P)^2^+0.8568P] where P=(Fo^2^+2Fc^2^)/3'
_refine_ls_weighting_scheme calc
_refine_ls_wR_factor_all 0.0645
_refine_ls_wR_factor_obs 0.0587
_reflns_number_observed 8726
_reflns_number_total 11404
_reflns_observed_criterion >2sigma(I)
_cod_data_source_file b104082k.txt
_cod_data_source_block y2hgcl
_cod_depositor_comments
;
The following automatic conversions were performed:

'_refine_ls_weighting_scheme' value 'calc
w=1/[\s^2^(Fo^2^)+(0.0292P)^2^+0.8568P] where P=(Fo^2^+2Fc^2^)/3' was
changed to 'calc'. New tag '_refine_ls_weighting_details' was
created. The value of the new tag was set to
'w=1/[\s^2^(Fo^2^)+(0.0292P)^2^+0.8568P] where P=(Fo^2^+2Fc^2^)/3'.

Automatic conversion script
Id: cif_fix_values 3143 2015-03-26 13:38:13Z robertas 
;
_cod_database_code 7115036

loop_
_symmetry_equiv_pos_as_xyz
'x, y, z'
'-x, y+1/2, -z'

loop_
_atom_site_aniso_label
_atom_site_aniso_U_11
_atom_site_aniso_U_22
_atom_site_aniso_U_33
_atom_site_aniso_U_23
_atom_site_aniso_U_13
_atom_site_aniso_U_12
Hg1 0.02764(6) 0.01706(5) 0.01967(6) 0.00234(5) 0.00440(4) 0.00329(5)
Cl1 0.040(2) 0.020(2) 0.026(2) 0.0027(13) 0.0049(14) 0.0088(14)
Cl2 0.041(2) 0.019(2) 0.024(2) 0.0047(13) 0.0028(14) 0.0050(14)
P1 0.0156(14) 0.0124(14) 0.0189(15) 0.0002(13) 0.0009(11) 0.0018(13)
P2 0.0165(14) 0.0175(15) 0.0138(14) -0.0003(13) 0.0021(11) -0.0009(13)
O1 0.025(4) 0.028(4) 0.014(3) -0.004(3) 0.003(3) -0.002(3)
O2 0.024(4) 0.022(4) 0.030(4) 0.007(3) 0.006(3) 0.004(3)
O3 0.028(4) 0.013(3) 0.024(4) 0.007(3) 0.003(3) 0.005(3)
O4 0.019(4) 0.017(3) 0.045(5) 0.005(3) 0.007(3) -0.007(3)
C1 0.007(4) 0.014(4) 0.031(5) -0.011(3) -0.002(3) 0.009(3)
C2 0.028(5) 0.015(4) 0.008(3) -0.001(3) 0.010(3) -0.002(3)
C3 0.003(3) 0.017(4) 0.028(4) -0.004(4) -0.003(3) 0.002(3)
C4 0.027(5) 0.052(8) 0.016(4) 0.003(5) 0.004(3) -0.011(5)
C5 0.025(5) 0.022(5) 0.009(4) 0.010(3) 0.002(3) -0.005(3)
C6 0.010(4) 0.017(4) 0.041(5) -0.007(3) -0.006(3) 0.000(3)
C7 0.044(5) 0.007(3) 0.011(4) 0.003(3) 0.011(3) 0.003(3)
C8 0.017(4) 0.024(6) 0.031(5) 0.002(4) 0.011(4) 0.014(4)

loop_
_atom_site_label
_atom_site_type_symbol
_atom_site_fract_x
_atom_site_fract_y
_atom_site_fract_z
_atom_site_U_iso_or_equiv
_atom_site_thermal_displace_type
_atom_site_occupancy
_atom_site_calc_flag
_atom_site_refinement_flags
Hg1 Hg 0.24998(4) -0.2142(2) -0.00001(3) 0.02145(4) Uani 1 d .
Cl1 Cl 0.3066(2) -0.4199(3) 0.0436(2) 0.0286(7) Uani 1 d .
Cl2 Cl 0.1926(2) -0.0074(3) -0.0438(2) 0.0284(7) Uani 1 d .
P1 P 0.2098(2) -0.0833(3) 0.2353(2) 0.0159(6) Uani 1 d .
P2 P 0.2904(2) -0.3452(3) -0.23537(15) 0.0160(6) Uani 1 d .
O1 O 0.3404(5) -0.0946(8) 0.1321(4) 0.023(2) Uani 1 d .
O2 O 0.2709(6) -0.3444(9) 0.3249(4) 0.025(2) Uani 1 d .
O3 O 0.1573(6) -0.3312(7) -0.1302(4) 0.022(2) Uani 1 d .
O4 O 0.2282(6) -0.0771(8) -0.3275(4) 0.027(2) Uani 1 d .
C1 C 0.3233(6) -0.1806(9) 0.2496(5) 0.018(2) Uani 1 d .
C2 C 0.3784(7) -0.1689(10) 0.1877(5) 0.016(2) Uani 1 d .
C3 C 0.3384(6) -0.2775(10) 0.3055(6) 0.017(2) Uani 1 d .
C4 C 0.4747(7) -0.2396(12) 0.1881(5) 0.032(3) Uani 1 d .
H4A H 0.4638(8) -0.3361(12) 0.1914(18) 0.028(5) Uiso 1 calc R
H4B H 0.5247(9) -0.2105(25) 0.2318(11) 0.028(5) Uiso 1 calc R
H4C H 0.4996(14) -0.2193(28) 0.1414(9) 0.028(5) Uiso 1 calc R
C5 C 0.1792(7) -0.2537(9) -0.2486(5) 0.019(2) Uani 1 d .
C6 C 0.1235(7) -0.2677(11) -0.1894(6) 0.024(2) Uani 1 d .
C7 C 0.1575(8) -0.1418(10) -0.3085(5) 0.020(2) Uani 1 d .
C8 C 0.0228(6) -0.1907(10) -0.1869(5) 0.023(3) Uani 1 d .
H8A H -0.0344(7) -0.2407(18) -0.2154(15) 0.028(5) Uiso 1 calc R
H8B H 0.0257(11) -0.1021(15) -0.2095(17) 0.028(5) Uiso 1 calc R
H8C H 0.0140(14) -0.1810(29) -0.1342(5) 0.028(5) Uiso 1 calc R
C10 C 0.1534(4) -0.0926(7) 0.3206(2) 0.019(2) Uiso 1 d G
C11 C 0.2173(3) -0.0825(7) 0.3906(3) 0.018(2) Uiso 1 d G
C12 C 0.1772(3) -0.0839(7) 0.4567(2) 0.024(2) Uiso 1 d G
C13 C 0.0733(3) -0.0954(7) 0.4528(2) 0.025(2) Uiso 1 d G
C14 C 0.0095(3) -0.1055(7) 0.3828(3) 0.025(2) Uiso 1 d G
C15 C 0.0495(4) -0.1041(7) 0.3167(2) 0.023(2) Uiso 1 d G
H11 H 0.2882(3) -0.0746(10) 0.3933(4) 0.0311(15) Uiso 1 calc G
H12 H 0.2208(4) -0.0770(10) 0.5045(3) 0.0311(15) Uiso 1 d G
H13 H 0.0459(5) -0.0964(10) 0.4980(3) 0.0311(15) Uiso 1 d G
H14 H -0.0615(3) -0.1134(10) 0.3802(4) 0.0311(15) Uiso 1 d G
H15 H 0.0059(5) -0.1110(10) 0.2689(2) 0.0311(15) Uiso 1 d G
C20 C 0.2287(5) 0.0983(4) 0.2213(3) 0.024(3) Uiso 1 d G
C21 C 0.2398(5) 0.1861(5) 0.2822(2) 0.022(2) Uiso 1 d G
C22 C 0.2557(4) 0.3213(5) 0.2711(2) 0.021(2) Uiso 1 d G
C23 C 0.2605(4) 0.3686(4) 0.1990(3) 0.024(2) Uiso 1 d G
C24 C 0.2494(4) 0.2807(6) 0.1381(2) 0.023(2) Uiso 1 d G
C25 C 0.2335(5) 0.1456(5) 0.1493(3) 0.018(2) Uiso 1 d G
H21 H 0.2365(7) 0.1538(7) 0.3314(3) 0.0311(15) Uiso 1 calc G
H22 H 0.2633(6) 0.3814(6) 0.3127(3) 0.0311(15) Uiso 1 d G
H23 H 0.2714(7) 0.4609(4) 0.1914(4) 0.0311(15) Uiso 1 d G
H24 H 0.2527(6) 0.3130(8) 0.0889(2) 0.0311(15) Uiso 1 d G
H25 H 0.2259(7) 0.0855(7) 0.1077(3) 0.0311(15) Uiso 1 d G
C30 C 0.1151(3) -0.1372(4) 0.1563(2) 0.0075(15) Uiso 1 d G
C31 C 0.0394(3) -0.0492(3) 0.1240(2) 0.025(2) Uiso 1 d G
C32 C -0.0371(3) -0.0923(4) 0.0662(2) 0.0224(12) Uiso 1 d G
C33 C -0.0381(3) -0.2234(4) 0.0407(2) 0.0278(12) Uiso 1 d G
C34 C 0.0376(3) -0.3115(3) 0.0730(2) 0.0307(15) Uiso 1 d G
C35 C 0.1141(3) -0.2684(4) 0.1308(2) 0.0261(15) Uiso 1 d G
H31 H 0.0400(5) 0.0405(4) 0.1414(3) 0.0311(15) Uiso 1 calc G
H32 H -0.0888(4) -0.0321(5) 0.0441(3) 0.0311(15) Uiso 1 d G
H33 H -0.0904(3) -0.2529(5) 0.0012(3) 0.0311(15) Uiso 1 d G
H34 H 0.0369(4) -0.4012(3) 0.0556(3) 0.0311(15) Uiso 1 d G
H35 H 0.1658(4) -0.3286(5) 0.1529(3) 0.0311(15) Uiso 1 d G
C40 C 0.4474(3) -0.3049(5) 0.3486(3) 0.019(2) Uiso 1 d G
C41 C 0.4862(4) -0.4337(5) 0.3583(3) 0.029(2) Uiso 1 d G
C42 C 0.5825(4) -0.4548(4) 0.4002(3) 0.0203(14) Uiso 1 d G
C43 C 0.6400(3) -0.3471(6) 0.4325(3) 0.030(3) Uiso 1 d G
C44 C 0.6012(3) -0.2183(5) 0.4228(3) 0.020(2) Uiso 1 d G
C45 C 0.5049(4) -0.1972(4) 0.3808(3) 0.033(2) Uiso 1 d G
H41 H 0.4469(5) -0.5073(6) 0.3362(4) 0.0311(15) Uiso 1 calc G
H42 H 0.6090(5) -0.5428(5) 0.4069(4) 0.0311(15) Uiso 1 d G
H43 H 0.7059(3) -0.3615(7) 0.4612(4) 0.0311(15) Uiso 1 d G
H44 H 0.6405(5) -0.1446(6) 0.4448(4) 0.0311(15) Uiso 1 d G
H45 H 0.4783(5) -0.1091(5) 0.3742(4) 0.0311(15) Uiso 1 d G
C50 C 0.3455(4) -0.3325(7) -0.3207(2) 0.015(2) Uiso 1 d G
C51 C 0.2872(3) -0.3434(7) -0.3928(3) 0.022(2) Uiso 1 d G
C52 C 0.3336(3) -0.3424(7) -0.4560(2) 0.020(2) Uiso 1 d G
C53 C 0.4381(3) -0.3305(6) -0.4470(2) 0.024(2) Uiso 1 d G
C54 C 0.4963(3) -0.3195(7) -0.3748(3) 0.025(2) Uiso 1 d G
C55 C 0.4500(4) -0.3205(7) -0.3117(2) 0.021(2) Uiso 1 d G
H51 H 0.2158(3) -0.3516(10) -0.3989(4) 0.0311(15) Uiso 1 calc G
H52 H 0.2938(4) -0.3499(10) -0.5053(2) 0.0311(15) Uiso 1 d G
H53 H 0.4698(4) -0.3298(10) -0.4902(3) 0.0311(15) Uiso 1 d G
H54 H 0.5678(3) -0.3114(10) -0.3687(4) 0.0311(15) Uiso 1 d G
H55 H 0.4898(5) -0.3130(10) -0.2624(2) 0.0311(15) Uiso 1 d G
C60 C 0.2696(5) -0.5225(4) -0.2222(3) 0.012(2) Uiso 1 d G
C61 C 0.2606(4) -0.6055(5) -0.2852(2) 0.020(2) Uiso 1 d G
C62 C 0.2452(4) -0.7418(5) -0.2776(2) 0.028(2) Uiso 1 d G
C63 C 0.2387(4) -0.7951(4) -0.2072(3) 0.024(2) Uiso 1 d G
C64 C 0.2477(4) -0.7121(6) -0.1443(2) 0.030(2) Uiso 1 d G
C65 C 0.2631(5) -0.5758(6) -0.1518(3) 0.028(2) Uiso 1 d G
H61 H 0.2650(7) -0.5691(7) -0.3333(3) 0.0311(15) Uiso 1 calc G
H62 H 0.2390(7) -0.7985(6) -0.3207(3) 0.0311(15) Uiso 1 d G
H63 H 0.2281(7) -0.8882(4) -0.2021(4) 0.0311(15) Uiso 1 d G
H64 H 0.2433(7) -0.7485(8) -0.0961(3) 0.0311(15) Uiso 1 d G
H65 H 0.2693(7) -0.5191(7) -0.1088(3) 0.0311(15) Uiso 1 d G
C70 C 0.3883(3) -0.2879(4) -0.1587(2) 0.029(2) Uiso 1 d G
C71 C 0.4632(3) -0.3687(3) -0.1180(3) 0.020(2) Uiso 1 d G
C72 C 0.5340(3) -0.3146(4) -0.0596(2) 0.0244(13) Uiso 1 d G
C73 C 0.5299(3) -0.1797(4) -0.0420(2) 0.0245(12) Uiso 1 d G
C74 C 0.4551(3) -0.0989(3) -0.0827(2) 0.0226(12) Uiso 1 d G
C75 C 0.3842(3) -0.1530(4) -0.1410(2) 0.0187(13) Uiso 1 d G
H71 H 0.4659(5) -0.4608(3) -0.1300(4) 0.0311(15) Uiso 1 calc G
H72 H 0.5852(4) -0.3698(5) -0.0318(3) 0.0311(15) Uiso 1 d G
H73 H 0.5784(4) -0.1428(5) -0.0021(3) 0.0311(15) Uiso 1 d G
H74 H 0.4523(4) -0.0068(3) -0.0707(3) 0.0311(15) Uiso 1 d G
H75 H 0.3330(4) -0.0978(5) -0.1688(3) 0.0311(15) Uiso 1 d G
C80 C 0.0531(3) -0.1219(5) -0.3481(3) 0.018(2) Uiso 1 d G
C81 C 0.0179(4) 0.0073(4) -0.3644(3) 0.018(2) Uiso 1 d G
C82 C -0.0772(4) 0.0279(5) -0.4084(3) 0.038(2) Uiso 1 d G
C83 C -0.1372(3) -0.0807(6) -0.4360(3) 0.030(3) Uiso 1 d G
C84 C -0.1020(3) -0.2099(5) -0.4196(3) 0.036(3) Uiso 1 d G
C85 C -0.0069(3) -0.2305(4) -0.3757(3) 0.0136(15) Uiso 1 d G
H81 H 0.0589(5) 0.0816(5) -0.3455(4) 0.0311(15) Uiso 1 calc G
H82 H -0.1013(5) 0.1162(5) -0.4195(4) 0.0311(15) Uiso 1 d G
H83 H -0.2023(4) -0.0667(8) -0.4660(4) 0.0311(15) Uiso 1 d G
H84 H -0.1430(5) -0.2842(6) -0.4385(4) 0.0311(15) Uiso 1 d G
H85 H 0.0172(5) -0.3188(4) -0.3645(4) 0.0311(15) Uiso 1 d G

loop_
_atom_type_symbol
_atom_type_description
_atom_type_scat_dispersion_real
_atom_type_scat_dispersion_imag
_atom_type_scat_source
C C 0.0033 0.0016 'International Tables Vol C Tables 4.2.6.8 and 6.1.1.4'
H H 0.0000 0.0000 'International Tables Vol C Tables 4.2.6.8 and 6.1.1.4'
O O 0.0106 0.0060 'International Tables Vol C Tables 4.2.6.8 and 6.1.1.4'
P P 0.1023 0.0942 'International Tables Vol C Tables 4.2.6.8 and 6.1.1.4'
Cl Cl 0.1484 0.1585 'International Tables Vol C Tables 4.2.6.8 and 6.1.1.4'
Hg Hg -2.3894 9.2266 'International Tables Vol C Tables 4.2.6.8 and 6.1.1.4'

loop_
_geom_angle_atom_site_label_1
_geom_angle_atom_site_label_2
_geom_angle_atom_site_label_3
_geom_angle
Cl1 Hg1 Cl2 179.8(2)
C1 P1 C30 114.2(4)
C1 P1 C10 108.9(4)
C30 P1 C10 107.6(3)
C1 P1 C20 114.7(4)
C30 P1 C20 106.3(3)
C10 P1 C20 104.5(3)
C5 P2 C70 115.1(4)
C5 P2 C60 112.6(4)
C70 P2 C60 108.5(3)
C5 P2 C50 108.7(3)
C70 P2 C50 105.5(3)
C60 P2 C50 105.8(3)
C3 C1 C2 125.8(8)
C3 C1 P1 119.6(6)
C2 C1 P1 112.8(7)
O1 C2 C1 117.4(9)
O1 C2 C4 120.7(7)
C1 C2 C4 121.9(8)
O2 C3 C1 124.8(8)
O2 C3 C40 116.2(9)
C1 C3 C40 119.1(7)
C2 C4 H4A 109.5(6)
C2 C4 H4B 109.5(5)
H4A C4 H4B 109.5
C2 C4 H4C 109.5(5)
H4A C4 H4C 109.5
H4B C4 H4C 109.5
C6 C5 C7 122.5(8)
C6 C5 P2 114.0(7)
C7 C5 P2 121.9(6)
O3 C6 C5 121.9(9)
O3 C6 C8 114.1(8)
C5 C6 C8 123.5(9)
O4 C7 C80 120.4(8)
O4 C7 C5 120.7(9)
C80 C7 C5 118.6(7)
C6 C8 H8A 109.5(5)
C6 C8 H8B 109.5(5)
H8A C8 H8B 109.5
C6 C8 H8C 109.5(5)
H8A C8 H8C 109.5
H8B C8 H8C 109.5
C11 C10 C15 120.0
C11 C10 P1 118.1(3)
C15 C10 P1 121.8(3)
C10 C11 C12 120.0
C13 C12 C11 120.0
C13 C12 H12 120.0
C11 C12 H12 120.0
C14 C13 C12 120.0
C14 C13 H13 120.0
C12 C13 H13 120.0
C13 C14 C15 120.0
C13 C14 H14 120.0
C15 C14 H14 120.0
C14 C15 C10 120.0
C14 C15 H11 98.4
C10 C15 H11 21.6
C14 C15 H15 120.0
C10 C15 H15 120.0
H11 C15 H15 141.6
C21 C20 C25 120.0
C21 C20 P1 120.7(3)
C25 C20 P1 119.3(3)
C22 C21 C20 120.0
C23 C22 C21 120.0
C23 C22 H22 120.0
C21 C22 H22 120.0
C22 C23 C24 120.0
C22 C23 H23 120.0
C24 C23 H23 120.0
C25 C24 C23 120.0
C25 C24 H24 120.0
C23 C24 H24 120.0
C24 C25 C20 120.0
C24 C25 H21 98.4
C20 C25 H21 21.6
C24 C25 H25 120.0
C20 C25 H25 120.0
H21 C25 H25 141.6
C31 C30 C35 120.0
C31 C30 P1 119.7(3)
C35 C30 P1 120.2(2)
C32 C31 C30 120.0
C33 C32 C31 120.0
C33 C32 H32 120.0
C31 C32 H32 120.0
C32 C33 C34 120.0
C32 C33 H33 120.0
C34 C33 H33 120.0
C35 C34 C33 120.0
C35 C34 H34 120.0
C33 C34 H34 120.0
C34 C35 C30 120.0
C34 C35 H31 98.4
C30 C35 H31 21.6
C34 C35 H35 120.0
C30 C35 H35 120.0
H31 C35 H35 141.6
C41 C40 C45 120.0
C41 C40 C3 121.7(5)
C45 C40 C3 118.2(5)
C42 C41 C40 120.0
C41 C42 C43 120.0
C41 C42 H42 120.0
C43 C42 H42 120.0
C44 C43 C42 120.0
C44 C43 H43 120.0
C42 C43 H43 120.0
C45 C44 C43 120.0
C45 C44 H44 120.0
C43 C44 H44 120.0
C44 C45 C40 120.0
C44 C45 H41 98.4
C40 C45 H41 21.6
C44 C45 H45 120.0
C40 C45 H45 120.0
H41 C45 H45 141.6
C51 C50 C55 120.0
C51 C50 P2 122.1(3)
C55 C50 P2 117.7(3)
C50 C51 C52 120.0
C53 C52 C51 120.0
C53 C52 H52 120.0
C51 C52 H52 120.0
C52 C53 C54 120.0
C52 C53 H53 120.0
C54 C53 H53 120.0
C53 C54 C55 120.0
C53 C54 H54 120.0
C55 C54 H54 120.0
C54 C55 C50 120.0
C54 C55 H51 98.4
C50 C55 H51 21.6
C54 C55 H55 120.0
C50 C55 H55 120.0
H51 C55 H55 141.6
C61 C60 C65 120.0
C61 C60 P2 118.1(3)
C65 C60 P2 121.9(3)
C62 C61 C60 120.0
C61 C62 C63 120.0
C61 C62 H62 120.0
C63 C62 H62 120.0
C62 C63 C64 120.0
C62 C63 H63 120.0
C64 C63 H63 120.0
C65 C64 C63 120.0
C65 C64 H64 120.0
C63 C64 H64 120.0
C64 C65 C60 120.0
C64 C65 H61 98.4
C60 C65 H61 21.6
C64 C65 H65 120.0
C60 C65 H65 120.0
H61 C65 H65 141.6
C71 C70 C75 120.0
C71 C70 P2 124.7(3)
C75 C70 P2 115.3(3)
C70 C71 C72 120.0
C73 C72 C71 120.0
C73 C72 H72 120.0
C71 C72 H72 120.0
C72 C73 C74 120.0
C72 C73 H73 120.0
C74 C73 H73 120.0
C75 C74 C73 120.0
C75 C74 H74 120.0
C73 C74 H74 120.0
C74 C75 C70 120.0
C74 C75 H71 98.4
C70 C75 H71 21.6
C74 C75 H75 120.0
C70 C75 H75 120.0
H71 C75 H75 141.6
C81 C80 C85 120.0
C81 C80 C7 119.2(5)
C85 C80 C7 120.5(5)
C82 C81 C80 120.0
C81 C82 C83 120.0
C81 C82 H82 120.0
C83 C82 H82 120.0
C82 C83 C84 120.0
C82 C83 H83 120.0
C84 C83 H83 120.0
C85 C84 C83 120.0
C85 C84 H84 120.0
C83 C84 H84 120.0
C84 C85 C80 120.0
C84 C85 H81 98.4
C80 C85 H81 21.6
C84 C85 H85 120.0
C80 C85 H85 120.0
H81 C85 H85 141.6

loop_
_geom_bond_atom_site_label_1
_geom_bond_atom_site_label_2
_geom_bond_distance
Hg1 Cl1 2.283(4)
Hg1 Cl2 2.297(3)
P1 C1 1.788(8)
P1 C30 1.807(4)
P1 C10 1.832(4)
P1 C20 1.859(5)
P2 C5 1.731(10)
P2 C70 1.815(4)
P2 C60 1.820(5)
P2 C50 1.823(4)
O1 C2 1.275(11)
O2 C3 1.227(11)
O3 C6 1.249(12)
O4 C7 1.247(11)
C1 C3 1.384(13)
C1 C2 1.450(11)
C2 C4 1.473(13)
C3 C40 1.551(9)
C4 H4A 0.98
C4 H4B 0.98
C4 H4C 0.98
C5 C6 1.416(12)
C5 C7 1.543(12)
C6 C8 1.566(12)
C7 C80 1.466(10)
C8 H8A 0.98
C8 H8B 0.98
C8 H8C 0.98
C10 C11 1.39
C10 C15 1.39
C11 C12 1.39
C12 C13 1.39
C12 H12 0.95
C13 C14 1.39
C13 H13 0.95
C14 C15 1.39
C14 H14 0.95
C15 H11 3.26
C15 H15 0.95
C20 C21 1.39
C20 C25 1.39
C21 C22 1.39
C22 C23 1.39
C22 H22 0.95
C23 C24 1.39
C23 H23 0.95
C24 C25 1.39
C24 H24 0.95
C25 H21 3.26
C25 H25 0.95
C30 C31 1.39
C30 C35 1.39
C31 C32 1.39
C32 C33 1.39
C32 H32 0.95
C33 C34 1.39
C33 H33 0.95
C34 C35 1.39
C34 H34 0.95
C35 H31 3.27
C35 H35 0.95
C40 C41 1.39
C40 C45 1.39
C41 C42 1.39
C42 C43 1.39
C42 H42 0.95
C43 C44 1.39
C43 H43 0.95
C44 C45 1.39
C44 H44 0.95
C45 H41 3.27
C45 H45 0.95
C50 C51 1.39
C50 C55 1.39
C51 C52 1.39
C52 C53 1.39
C52 H52 0.95
C53 C54 1.39
C53 H53 0.95
C54 C55 1.39
C54 H54 0.95
C55 H51 3.27
C55 H55 0.95
C60 C61 1.39
C60 C65 1.39
C61 C62 1.39
C62 C63 1.39
C62 H62 0.95
C63 C64 1.39
C63 H63 0.95
C64 C65 1.39
C64 H64 0.95
C65 H61 3.27
C65 H65 0.95
C70 C71 1.39
C70 C75 1.39
C71 C72 1.39
C72 C73 1.39
C72 H72 0.95
C73 C74 1.39
C73 H73 0.95
C74 C75 1.39
C74 H74 0.95
C75 H71 3.26
C75 H75 0.95
C80 C81 1.39
C80 C85 1.39
C81 C82 1.39
C82 C83 1.39
C82 H82 0.95
C83 C84 1.39
C83 H83 0.95
C84 C85 1.39
C84 H84 0.95
C85 H81 3.26
C85 H85 0.95

loop_
_geom_torsion_atom_site_label_1
_geom_torsion_atom_site_label_2
_geom_torsion_atom_site_label_3
_geom_torsion_atom_site_label_4
_geom_torsion
C30 P1 C1 C3 -100.6(7)
C10 P1 C1 C3 19.7(8)
C20 P1 C1 C3 136.3(7)
C30 P1 C1 C2 65.3(8)
C10 P1 C1 C2 -174.4(6)
C20 P1 C1 C2 -57.7(8)
C3 C1 C2 O1 164.1(9)
P1 C1 C2 O1 -0.7(11)
C3 C1 C2 C4 -15.7(15)
P1 C1 C2 C4 179.4(8)
C2 C1 C3 O2 -130.9(11)
P1 C1 C3 O2 33.1(13)
C2 C1 C3 C40 49.9(13)
P1 C1 C3 C40 -146.1(7)
C70 P2 C5 C6 -68.6(8)
C60 P2 C5 C6 56.5(8)
C50 P2 C5 C6 173.4(7)
C70 P2 C5 C7 97.1(7)
C60 P2 C5 C7 -137.9(7)
C50 P2 C5 C7 -20.9(9)
C7 C5 C6 O3 -159.5(9)
P2 C5 C6 O3 6.1(13)
C7 C5 C6 C8 11.9(15)
P2 C5 C6 C8 177.5(8)
C6 C5 C7 O4 135.4(10)
P2 C5 C7 O4 -29.0(12)
C6 C5 C7 C80 -50.5(12)
P2 C5 C7 C80 145.0(7)
C1 P1 C10 C11 42.7(5)
C30 P1 C10 C11 167.0(3)
C20 P1 C10 C11 -80.3(4)
C1 P1 C10 C15 -139.8(5)
C30 P1 C10 C15 -15.4(5)
C20 P1 C10 C15 97.2(4)
C15 C10 C11 C12 0.0
P1 C10 C11 C12 177.6(5)
C10 C11 C12 C13 0.0
C11 C12 C13 C14 0.0
C12 C13 C14 C15 0.0
C13 C14 C15 C10 0.0
C11 C10 C15 C14 0.0
P1 C10 C15 C14 -177.5(5)
C1 P1 C20 C21 -93.8(5)
C30 P1 C20 C21 139.0(3)
C10 P1 C20 C21 25.4(4)
C1 P1 C20 C25 85.0(5)
C30 P1 C20 C25 -42.2(4)
C10 P1 C20 C25 -155.8(3)
C25 C20 C21 C22 0.0
P1 C20 C21 C22 178.8(5)
C20 C21 C22 C23 0.0
C21 C22 C23 C24 0.0
C22 C23 C24 C25 0.0
C23 C24 C25 C20 0.0
C21 C20 C25 C24 0.0
P1 C20 C25 C24 -178.8(5)
C1 P1 C30 C31 -159.4(4)
C10 P1 C30 C31 79.5(4)
C20 P1 C30 C31 -31.9(4)
C1 P1 C30 C35 24.4(5)
C10 P1 C30 C35 -96.7(4)
C20 P1 C30 C35 151.9(3)
C35 C30 C31 C32 0.0
P1 C30 C31 C32 -176.2(3)
C30 C31 C32 C33 0.0
C31 C32 C33 C34 0.0
C32 C33 C34 C35 0.0
C33 C34 C35 C30 0.0
C31 C30 C35 C34 0.0
P1 C30 C35 C34 176.2(3)
O2 C3 C40 C41 49.7(10)
C1 C3 C40 C41 -131.0(7)
O2 C3 C40 C45 -127.3(8)
C1 C3 C40 C45 51.9(9)
C45 C40 C41 C42 0.0
C3 C40 C41 C42 -177.0(6)
C40 C41 C42 C43 0.0
C41 C42 C43 C44 0.0
C42 C43 C44 C45 0.0
C43 C44 C45 C40 0.0
C41 C40 C45 C44 0.0
C3 C40 C45 C44 177.1(6)
C5 P2 C50 C51 -43.6(6)
C70 P2 C50 C51 -167.5(4)
C60 P2 C50 C51 77.6(4)
C5 P2 C50 C55 140.8(5)
C70 P2 C50 C55 16.9(4)
C60 P2 C50 C55 -98.0(4)
C55 C50 C51 C52 0.0
P2 C50 C51 C52 -175.5(5)
C50 C51 C52 C53 0.0
C51 C52 C53 C54 0.0
C52 C53 C54 C55 0.0
C53 C54 C55 C50 0.0
C51 C50 C55 C54 0.0
P2 C50 C55 C54 175.7(5)
C5 P2 C60 C61 95.6(5)
C70 P2 C60 C61 -135.8(3)
C50 P2 C60 C61 -23.0(4)
C5 P2 C60 C65 -84.8(5)
C70 P2 C60 C65 43.9(4)
C50 P2 C60 C65 156.6(3)
C65 C60 C61 C62 0.0
P2 C60 C61 C62 179.7(5)
C60 C61 C62 C63 0.0
C61 C62 C63 C64 0.0
C62 C63 C64 C65 0.0
C63 C64 C65 C60 0.0
C61 C60 C65 C64 0.0
P2 C60 C65 C64 -179.7(5)
C5 P2 C70 C71 152.8(4)
C60 P2 C70 C71 25.6(4)
C50 P2 C70 C71 -87.4(4)
C5 P2 C70 C75 -26.6(4)
C60 P2 C70 C75 -153.8(3)
C50 P2 C70 C75 93.2(4)
C75 C70 C71 C72 0.0
P2 C70 C71 C72 -179.4(4)
C70 C71 C72 C73 0.0
C71 C72 C73 C74 0.0
C72 C73 C74 C75 0.0
C73 C74 C75 C70 0.0
C71 C70 C75 C74 0.0
P2 C70 C75 C74 179.4(4)
O4 C7 C80 C81 -44.1(10)
C5 C7 C80 C81 141.8(6)
O4 C7 C80 C85 129.5(8)
C5 C7 C80 C85 -44.6(9)
C85 C80 C81 C82 0.0
C7 C80 C81 C82 173.6(6)
C80 C81 C82 C83 0.0
C81 C82 C83 C84 0.0
C82 C83 C84 C85 0.0
C83 C84 C85 C80 0.0
C81 C80 C85 C84 0.0
C7 C80 C85 C84 -173.5(6)
